data_1515222
loop_
_publ_author_name
'Stache, Erin E.'
'Seizert, Curtis A.'
'Ferreira, Eric M.'

_publ_section_title
;
 Molecular scaffolds with remote directing groups for selective
 palladium-catalyzed C--H bond functionalizations
;
_journal_issue 5
_journal_name_full 'Chemical Science'
_journal_page_first 1623
_journal_paper_doi 10.1039/c2sc20176c
_journal_volume 3
_journal_year 2012
_chemical_absolute_configuration rm
_chemical_formula_sum 'C28 H28 N4 O5'
_chemical_formula_weight 500.54
_chemical_name_systematic
;

?

;
_space_group_IT_number 19
_symmetry_cell_setting orthorhombic
_symmetry_space_group_name_Hall 'P 2ac 2ab'
_symmetry_space_group_name_H-M 'P 21 21 21'
_atom_sites_solution_hydrogens geom
_atom_sites_solution_primary direct
_atom_sites_solution_secondary difmap
_audit_creation_method SHELXL-97
_cell_angle_alpha 90.00
_cell_angle_beta 90.00
_cell_angle_gamma 90.00
_cell_formula_units_Z 4
_cell_length_a 8.5307(4)
_cell_length_b 9.5523(5)
_cell_length_c 30.0128(13)
_cell_measurement_reflns_used 6423
_cell_measurement_temperature 120
_cell_measurement_theta_max 21.79
_cell_measurement_theta_min 2.75
_cell_volume 2445.7(2)
_computing_cell_refinement 'Bruker SMART'
_computing_data_collection 'Bruker SMART'
_computing_data_reduction 'Bruker SAINT'
_computing_molecular_graphics 'Bruker SHELXTL'
_computing_publication_material 'Bruker SHELXTL'
_computing_structure_refinement 'SHELXL-97 (Sheldrick, 1997)'
_computing_structure_solution 'SHELXS-97 (Sheldrick, 1990)'
_diffrn_ambient_temperature 120
_diffrn_measured_fraction_theta_full 0.998
_diffrn_measured_fraction_theta_max 0.998
_diffrn_measurement_device_type 'CCD area detector'
_diffrn_measurement_method 'phi and omega scans'
_diffrn_radiation_monochromator graphite
_diffrn_radiation_source 'fine-focus sealed tube'
_diffrn_radiation_type MoK\a
_diffrn_radiation_wavelength 0.71073
_diffrn_reflns_av_R_equivalents 0.0767
_diffrn_reflns_av_sigmaI/netI 0.0449
_diffrn_reflns_limit_h_max 8
_diffrn_reflns_limit_h_min -8
_diffrn_reflns_limit_k_max 9
_diffrn_reflns_limit_k_min -9
_diffrn_reflns_limit_l_max 28
_diffrn_reflns_limit_l_min -30
_diffrn_reflns_number 22831
_diffrn_reflns_theta_full 20.82
_diffrn_reflns_theta_max 20.82
_diffrn_reflns_theta_min 2.24
_exptl_absorpt_coefficient_mu 0.095
_exptl_absorpt_correction_T_max 0.7454
_exptl_absorpt_correction_T_min 0.6607
_exptl_absorpt_correction_type multi-scan
_exptl_absorpt_process_details 'SADABS, Sheldrick, 1997'
_exptl_crystal_colour colourless
_exptl_crystal_density_diffrn 1.359
_exptl_crystal_density_meas ?
_exptl_crystal_density_method 'not measured'
_exptl_crystal_description rod
_exptl_crystal_F_000 1056
_exptl_crystal_size_max 0.383
_exptl_crystal_size_mid 0.10
_exptl_crystal_size_min 0.065
_refine_diff_density_max 0.404
_refine_diff_density_min -0.456
_refine_diff_density_rms 0.147
_refine_ls_abs_structure_details 'Flack H D (1983), Acta Cryst. A39, 876-881'
_refine_ls_abs_structure_Flack 1(2)
_refine_ls_extinction_method none
_refine_ls_goodness_of_fit_ref 1.183
_refine_ls_hydrogen_treatment constr
_refine_ls_matrix_type full
_refine_ls_number_parameters 335
_refine_ls_number_reflns 2574
_refine_ls_number_restraints 0
_refine_ls_restrained_S_all 1.183
_refine_ls_R_factor_all 0.0562
_refine_ls_R_factor_gt 0.0402
_refine_ls_shift/su_max 0.000
_refine_ls_shift/su_mean 0.000
_refine_ls_structure_factor_coef Fsqd
_refine_ls_weighting_details 'calc w=1/[\s^2^(Fo^2^)+(0.0857P)^2^+0.2483P] where P=(Fo^2^+2Fc^2^)/3'
_refine_ls_weighting_scheme calc
_refine_ls_wR_factor_gt 0.1084
_refine_ls_wR_factor_ref 0.1404
_reflns_number_gt 2212
_reflns_number_total 2574
_reflns_threshold_expression >2sigma(I)
_cod_data_source_file c2sc20176c.txt
_cod_data_source_block ef05
_cod_depositor_comments
;
The following automatic conversions were performed:

'_symmetry_cell_setting' value 'Orthorhombic' changed to
'orthorhombic' according to
/usr/data/users/saulius/automatic-downloads/retrospective/RSC/lib/dictionaries/cif_core.dic
dictionary named 'cif_core.dic' version 2.4.2 from 2011-04-26.

Automatic conversion script
Id: cif_fix_values 2281 2013-09-26 08:29:07Z andrius 

The following automatic conversions were performed:

'_exptl_crystal_density_meas' value 'not measured' was changed to '?'
- the value is perceived as not measured.

Automatic conversion script
Id: cif_fix_values 3008 2015-01-20 13:52:24Z robertas 
;
_cod_database_code 1515222

loop_
_symmetry_equiv_pos_as_xyz
'x, y, z'
'-x+1/2, -y, z+1/2'
'-x, y+1/2, -z+1/2'
'x+1/2, -y+1/2, -z'

loop_
_atom_site_label
_atom_site_type_symbol
_atom_site_fract_x
_atom_site_fract_y
_atom_site_fract_z
_atom_site_U_iso_or_equiv
_atom_site_adp_type
_atom_site_occupancy
_atom_site_symmetry_multiplicity
_atom_site_calc_flag
_atom_site_refinement_flags
C1 C 0.3299(6) 0.1011(5) 0.35917(17) 0.0221(13) Uani 1 1 d .
C2 C 0.2788(6) 0.2290(6) 0.34505(19) 0.0291(15) Uani 1 1 d .
H2 H 0.2393 0.2939 0.3652 0.035 Uiso 1 1 calc R
C3 C 0.3829(7) 0.0024(6) 0.33029(16) 0.0306(15) Uani 1 1 d .
H3 H 0.4142 -0.0850 0.3407 0.037 Uiso 1 1 calc R
C4 C 0.2870(6) 0.2603(6) 0.29993(19) 0.0289(15) Uani 1 1 d .
H4 H 0.2548 0.3476 0.2897 0.035 Uiso 1 1 calc R
C5 C 0.3898(7) 0.0326(5) 0.28579(16) 0.0262(14) Uani 1 1 d .
H5 H 0.4263 -0.0343 0.2658 0.031 Uiso 1 1 calc R
C6 C 0.3425(6) 0.1623(6) 0.27044(16) 0.0213(13) Uani 1 1 d .
C7 C 0.3578(7) 0.2035(6) 0.22271(18) 0.0245(14) Uani 1 1 d .
C8 C 0.4559(7) 0.1308(6) 0.15172(16) 0.0268(14) Uani 1 1 d .
H8A H 0.5671 0.1515 0.1505 0.032 Uiso 1 1 calc R
H8B H 0.3994 0.2130 0.1416 0.032 Uiso 1 1 calc R
C9 C 0.4198(6) 0.0088(6) 0.12127(15) 0.0204(13) Uani 1 1 d .
H9 H 0.4412 -0.0780 0.1376 0.024 Uiso 1 1 calc R
C10 C 0.5283(6) 0.0141(6) 0.08072(16) 0.0334(15) Uani 1 1 d .
H10A H 0.5170 0.1028 0.0660 0.050 Uiso 1 1 calc R
H10B H 0.5011 -0.0598 0.0605 0.050 Uiso 1 1 calc R
H10C H 0.6350 0.0025 0.0902 0.050 Uiso 1 1 calc R
C11 C 0.2507(6) 0.0035(6) 0.10432(15) 0.0161(12) Uani 1 1 d .
H11 H 0.2409 -0.0766 0.0841 0.019 Uiso 1 1 calc R
C12 C 0.1390(6) -0.1218(5) 0.17186(16) 0.0179(13) Uani 1 1 d .
C13 C 0.0985(6) -0.0952(5) 0.21582(16) 0.0230(14) Uani 1 1 d .
H13 H 0.0603 -0.0078 0.2241 0.028 Uiso 1 1 calc R
C14 C 0.1927(7) -0.2540(5) 0.15971(18) 0.0246(14) Uani 1 1 d .
H14 H 0.2168 -0.2727 0.1301 0.030 Uiso 1 1 calc R
C15 C 0.1156(7) -0.2005(6) 0.24740(18) 0.0309(15) Uani 1 1 d .
H15 H 0.0890 -0.1840 0.2770 0.037 Uiso 1 1 calc R
C16 C 0.2101(7) -0.3562(6) 0.19113(19) 0.0324(15) Uani 1 1 d .
H16 H 0.2478 -0.4437 0.1828 0.039 Uiso 1 1 calc R
C17 C 0.1729(6) -0.3311(6) 0.23454(19) 0.0298(15) Uani 1 1 d .
H17 H 0.1857 -0.4014 0.2557 0.036 Uiso 1 1 calc R
C18 C 0.0090(6) 0.0811(5) 0.13510(16) 0.0179(13) Uani 1 1 d .
C19 C 0.0523(6) 0.1838(5) 0.09838(15) 0.0155(12) Uani 1 1 d .
C20 C -0.0643(6) 0.1839(6) 0.05906(15) 0.0224(13) Uani 1 1 d .
H20A H -0.1240 0.0975 0.0581 0.027 Uiso 1 1 calc R
H20B H -0.1363 0.2623 0.0611 0.027 Uiso 1 1 calc R
C21 C 0.0433(7) 0.1977(6) 0.01820(17) 0.0307(15) Uani 1 1 d .
H21A H -0.0068 0.1613 -0.0084 0.037 Uiso 1 1 calc R
H21B H 0.0732 0.2944 0.0132 0.037 Uiso 1 1 calc R
C22 C 0.1830(6) 0.1097(5) 0.03128(15) 0.0224(14) Uani 1 1 d .
H22A H 0.1642 0.0118 0.0246 0.027 Uiso 1 1 calc R
H22B H 0.2761 0.1400 0.0154 0.027 Uiso 1 1 calc R
C23 C 0.0664(6) 0.3306(5) 0.12030(15) 0.0182(13) Uani 1 1 d .
H23A H -0.0339 0.3548 0.1334 0.022 Uiso 1 1 calc R
H23B H 0.1426 0.3254 0.1442 0.022 Uiso 1 1 calc R
C24 C 0.1143(6) 0.4460(5) 0.08895(15) 0.0176(13) Uani 1 1 d .
C25 C 0.2673(6) 0.4635(6) 0.07488(16) 0.0228(14) Uani 1 1 d .
H25 H 0.3458 0.4051 0.0857 0.027 Uiso 1 1 calc R
C26 C 0.3030(7) 0.5670(5) 0.04492(17) 0.0265(14) Uani 1 1 d .
H26 H 0.4053 0.5790 0.0349 0.032 Uiso 1 1 calc R
C27 C 0.1843(7) 0.6531(6) 0.02990(16) 0.0254(14) Uani 1 1 d .
H27 H 0.2039 0.7235 0.0092 0.031 Uiso 1 1 calc R
C28 C 0.0383(7) 0.6317(6) 0.04625(17) 0.0294(14) Uani 1 1 d .
H28 H -0.0405 0.6918 0.0366 0.035 Uiso 1 1 calc R
N1 N 0.3346(5) 0.0714(6) 0.40688(15) 0.0274(12) Uani 1 1 d .
N2 N 0.1317(5) -0.0111(4) 0.13976(12) 0.0166(10) Uani 1 1 d .
N3 N 0.2020(5) 0.1311(4) 0.07996(13) 0.0184(11) Uani 1 1 d .
N4 N -0.0017(5) 0.5314(5) 0.07507(14) 0.0269(12) Uani 1 1 d .
O1 O 0.3222(5) 0.1696(4) 0.43316(12) 0.0348(11) Uani 1 1 d .
O2 O 0.3580(4) -0.0500(5) 0.41876(11) 0.0313(10) Uani 1 1 d .
O3 O 0.3270(5) 0.3183(4) 0.20856(13) 0.0380(11) Uani 1 1 d .
O4 O 0.4112(4) 0.0991(4) 0.19732(11) 0.0273(10) Uani 1 1 d .
O5 O -0.1121(4) 0.0801(3) 0.15672(11) 0.0246(9) Uani 1 1 d .

loop_
_atom_site_aniso_label
_atom_site_aniso_U_11
_atom_site_aniso_U_22
_atom_site_aniso_U_33
_atom_site_aniso_U_23
_atom_site_aniso_U_13
_atom_site_aniso_U_12
C1 0.016(3) 0.027(4) 0.024(3) 0.000(3) 0.000(3) -0.001(3)
C2 0.025(4) 0.028(4) 0.034(4) -0.012(3) -0.004(3) 0.003(3)
C3 0.042(4) 0.023(3) 0.027(4) 0.001(3) -0.003(3) 0.006(3)
C4 0.026(4) 0.024(3) 0.037(4) 0.000(3) -0.011(3) 0.005(3)
C5 0.039(4) 0.016(3) 0.023(3) 0.000(2) -0.004(3) 0.007(3)
C6 0.015(3) 0.026(3) 0.023(3) -0.006(3) -0.011(2) 0.002(3)
C7 0.022(4) 0.018(4) 0.033(4) -0.004(3) -0.006(3) -0.004(3)
C8 0.018(3) 0.035(3) 0.028(3) 0.011(3) -0.001(3) -0.004(3)
C9 0.017(3) 0.024(3) 0.021(3) 0.004(2) 0.005(2) 0.002(3)
C10 0.019(3) 0.047(4) 0.034(3) 0.010(3) 0.005(3) 0.012(3)
C11 0.020(3) 0.011(3) 0.017(3) 0.003(2) 0.009(2) 0.000(2)
C12 0.014(3) 0.017(3) 0.023(3) 0.007(2) -0.003(2) -0.006(3)
C13 0.020(3) 0.026(3) 0.023(3) -0.001(3) 0.007(2) 0.002(3)
C14 0.035(4) 0.016(3) 0.022(3) 0.002(3) 0.001(3) -0.005(3)
C15 0.032(4) 0.043(4) 0.018(3) 0.010(3) 0.000(3) -0.014(3)
C16 0.043(4) 0.021(4) 0.033(4) 0.010(3) -0.007(3) -0.001(3)
C17 0.025(4) 0.028(4) 0.037(4) 0.019(3) -0.006(3) -0.004(3)
C18 0.020(3) 0.016(3) 0.017(3) 0.000(2) -0.001(3) -0.008(3)
C19 0.013(3) 0.018(3) 0.015(3) 0.000(2) -0.001(2) 0.001(3)
C20 0.025(4) 0.020(3) 0.022(3) 0.004(2) -0.002(3) -0.003(3)
C21 0.034(4) 0.035(4) 0.023(3) -0.002(3) -0.006(3) 0.001(3)
C22 0.028(3) 0.025(3) 0.014(3) 0.005(2) 0.001(2) -0.004(3)
C23 0.017(3) 0.021(3) 0.017(3) 0.001(2) 0.003(2) 0.005(3)
C24 0.021(3) 0.011(3) 0.022(3) -0.003(2) -0.002(3) 0.002(3)
C25 0.023(4) 0.022(3) 0.023(3) 0.001(3) -0.001(3) 0.001(3)
C26 0.025(3) 0.024(3) 0.030(3) -0.001(3) 0.005(3) -0.001(3)
C27 0.032(4) 0.024(3) 0.020(3) 0.006(3) 0.003(3) -0.005(3)
C28 0.031(4) 0.026(3) 0.031(3) 0.011(3) -0.004(3) 0.001(3)
N1 0.021(3) 0.033(3) 0.029(3) -0.002(3) 0.002(2) -0.004(3)
N2 0.016(3) 0.017(2) 0.018(2) 0.005(2) -0.001(2) 0.001(2)
N3 0.015(3) 0.023(3) 0.017(2) 0.005(2) 0.0041(19) 0.003(2)
N4 0.026(3) 0.023(3) 0.031(3) 0.006(2) 0.002(2) 0.002(3)
O1 0.037(3) 0.039(3) 0.028(2) -0.013(2) -0.0014(18) -0.006(2)
O2 0.031(2) 0.036(3) 0.027(2) 0.0028(19) -0.0025(18) 0.000(2)
O3 0.056(3) 0.021(2) 0.037(2) 0.007(2) -0.004(2) 0.007(2)
O4 0.033(3) 0.026(2) 0.022(2) 0.0069(18) -0.0023(18) 0.0014(19)
O5 0.021(2) 0.025(2) 0.027(2) 0.0084(17) 0.0073(19) 0.0009(19)

loop_
_atom_type_symbol
_atom_type_description
_atom_type_scat_dispersion_real
_atom_type_scat_dispersion_imag
_atom_type_scat_source
C C 0.0033 0.0016 'International Tables Vol C Tables 4.2.6.8 and 6.1.1.4'
H H 0.0000 0.0000 'International Tables Vol C Tables 4.2.6.8 and 6.1.1.4'
N N 0.0061 0.0033 'International Tables Vol C Tables 4.2.6.8 and 6.1.1.4'
O O 0.0106 0.0060 'International Tables Vol C Tables 4.2.6.8 and 6.1.1.4'

loop_
_geom_angle_atom_site_label_1
_geom_angle_atom_site_label_2
_geom_angle_atom_site_label_3
_geom_angle
C3 C1 C2 122.0(5)
C3 C1 N1 118.8(5)
C2 C1 N1 119.1(5)
C1 C2 C4 118.6(5)
C1 C3 C5 119.4(5)
C6 C4 C2 120.0(5)
C3 C5 C6 120.1(5)
C4 C6 C5 119.8(5)
C4 C6 C7 118.0(5)
C5 C6 C7 122.1(5)
O3 C7 O4 123.6(5)
O3 C7 C6 124.0(5)
O4 C7 C6 112.4(5)
O4 C8 C9 110.8(4)
C8 C9 C10 109.4(4)
C8 C9 C11 114.7(4)
C10 C9 C11 107.9(4)
N2 C11 N3 103.9(4)
N2 C11 C9 114.3(4)
N3 C11 C9 113.7(4)
C13 C12 C14 119.8(4)
C13 C12 N2 119.6(5)
C14 C12 N2 120.5(4)
C12 C13 C15 119.3(5)
C16 C14 C12 120.2(5)
C13 C15 C17 119.7(5)
C17 C16 C14 120.6(6)
C16 C17 C15 120.2(5)
O5 C18 N2 125.9(4)
O5 C18 C19 126.6(5)
N2 C18 C19 107.5(4)
N3 C19 C18 105.1(4)
N3 C19 C20 105.7(4)
C18 C19 C20 113.4(4)
N3 C19 C23 113.5(4)
C18 C19 C23 107.1(4)
C20 C19 C23 111.9(4)
C21 C20 C19 103.0(4)
C22 C21 C20 102.5(4)
N3 C22 C21 105.4(4)
C24 C23 C19 114.7(4)
N4 C24 C25 121.7(5)
N4 C24 C23 115.9(4)
C25 C24 C23 122.4(5)
C26 C25 C24 119.8(5)
C25 C26 C27 118.8(5)
C28 C27 C26 117.8(5)
N4 C28 C27 125.3(5)
O2 N1 O1 123.2(4)
O2 N1 C1 118.2(5)
O1 N1 C1 118.6(5)
C18 N2 C12 125.0(4)
C18 N2 C11 113.0(4)
C12 N2 C11 121.6(4)
C19 N3 C11 109.8(4)
C19 N3 C22 108.7(4)
C11 N3 C22 113.8(4)
C28 N4 C24 116.6(4)
C7 O4 C8 118.1(4)

loop_
_geom_bond_atom_site_label_1
_geom_bond_atom_site_label_2
_geom_bond_distance
C1 C3 1.358(7)
C1 C2 1.365(7)
C1 N1 1.460(7)
C2 C4 1.388(8)
C3 C5 1.368(7)
C4 C6 1.373(7)
C5 C6 1.383(7)
C6 C7 1.491(7)
C7 O3 1.205(6)
C7 O4 1.336(6)
C8 O4 1.453(6)
C8 C9 1.512(7)
C9 C10 1.530(7)
C9 C11 1.530(7)
C11 N2 1.477(6)
C11 N3 1.481(6)
C12 C13 1.387(7)
C12 C14 1.392(7)
C12 N2 1.432(6)
C13 C15 1.390(7)
C14 C16 1.366(7)
C15 C17 1.394(8)
C16 C17 1.362(8)
C18 O5 1.220(6)
C18 N2 1.375(6)
C18 C19 1.522(7)
C19 N3 1.480(6)
C19 C20 1.544(7)
C19 C23 1.554(7)
C20 C21 1.538(7)
C21 C22 1.510(7)
C22 N3 1.484(6)
C23 C24 1.505(7)
C24 N4 1.349(6)
C24 C25 1.382(7)
C25 C26 1.371(7)
C26 C27 1.380(7)
C27 C28 1.354(8)
C28 N4 1.335(6)
N1 O2 1.230(5)
N1 O1 1.230(5)
